data_1514942
loop_
_publ_author_name
'Eames, Emily V.'
'Harris, T. David'
'Betley, Theodore A.'

_publ_section_title
;
 Modulation of magnetic behavior via ligand-field effects in the trigonal
 clusters (PhL)Fe3L*3 (L* = thf, py, PMe2Ph)
;
_journal_issue 2
_journal_name_full 'Chemical Science'
_journal_page_first 407
_journal_paper_doi 10.1039/c1sc00492a
_journal_volume 3
_journal_year 2012
_chemical_formula_sum 'C60 H74 Fe3 N6 O4.75'
_chemical_formula_weight 1122.80
_chemical_name_systematic
;
?
;
_space_group_IT_number 15
_symmetry_cell_setting monoclinic
_symmetry_space_group_name_Hall '-C 2yc'
_symmetry_space_group_name_H-M 'C 1 2/c 1'
_atom_sites_solution_hydrogens geom
_atom_sites_solution_primary direct
_atom_sites_solution_secondary difmap
_audit_creation_method SHELXL-97
_cell_angle_alpha 90.00
_cell_angle_beta 98.773(6)
_cell_angle_gamma 90.00
_cell_formula_units_Z 8
_cell_length_a 21.1077(18)
_cell_length_b 15.5695(13)
_cell_length_c 33.842(3)
_cell_measurement_reflns_used 10337
_cell_measurement_temperature 193(2)
_cell_measurement_theta_max 24.118
_cell_measurement_theta_min 4.3365
_cell_volume 10991.6(16)
_computing_cell_refinement 'Bruker SAINT'
_computing_data_collection 'Bruker SMART'
_computing_data_reduction 'Bruker SAINT'
_computing_molecular_graphics XP
_computing_publication_material XCIF
_computing_structure_refinement 'SHELXL-97 (Sheldrick, 2008)'
_computing_structure_solution 'SHELXS-97 (Sheldrick, 2008)'
_diffrn_ambient_temperature 193(2)
_diffrn_measured_fraction_theta_full 0.984
_diffrn_measured_fraction_theta_max 0.984
_diffrn_measurement_device_type 'CCD area detector'
_diffrn_measurement_method 'phi and omega scans'
_diffrn_radiation_monochromator graphite
_diffrn_radiation_source 'fine-focus sealed tube'
_diffrn_radiation_type MoK\a
_diffrn_radiation_wavelength 0.71073
_diffrn_reflns_av_R_equivalents 0.1105
_diffrn_reflns_av_sigmaI/netI 0.1065
_diffrn_reflns_limit_h_max 25
_diffrn_reflns_limit_h_min -25
_diffrn_reflns_limit_k_max 18
_diffrn_reflns_limit_k_min -18
_diffrn_reflns_limit_l_max 40
_diffrn_reflns_limit_l_min -39
_diffrn_reflns_number 57662
_diffrn_reflns_theta_full 25.21
_diffrn_reflns_theta_max 25.21
_diffrn_reflns_theta_min 1.69
_exptl_absorpt_coefficient_mu 0.835
_exptl_absorpt_correction_T_max 0.9674
_exptl_absorpt_correction_T_min 0.7419
_exptl_absorpt_correction_type multi-scan
_exptl_absorpt_process_details 'SADABS (Bruker AXS, 2004)'
_exptl_crystal_colour brown
_exptl_crystal_density_diffrn 1.357
_exptl_crystal_density_method 'not measured'
_exptl_crystal_description plate
_exptl_crystal_F_000 4736
_exptl_crystal_size_max 0.38
_exptl_crystal_size_mid 0.22
_exptl_crystal_size_min 0.04
_refine_diff_density_max 1.293
_refine_diff_density_min -0.472
_refine_diff_density_rms 0.094
_refine_ls_extinction_method none
_refine_ls_goodness_of_fit_ref 1.025
_refine_ls_hydrogen_treatment riding
_refine_ls_matrix_type full
_refine_ls_number_parameters 738
_refine_ls_number_reflns 9764
_refine_ls_number_restraints 342
_refine_ls_restrained_S_all 1.012
_refine_ls_R_factor_all 0.1473
_refine_ls_R_factor_gt 0.0635
_refine_ls_shift/su_max 0.001
_refine_ls_shift/su_mean 0.000
_refine_ls_structure_factor_coef Fsqd
_refine_ls_weighting_details 'calc w=1/[\s^2^(Fo^2^)+(0.0798P)^2^+27.8181P] where P=(Fo^2^+2Fc^2^)/3'
_refine_ls_weighting_scheme calc
_refine_ls_wR_factor_gt 0.1463
_refine_ls_wR_factor_ref 0.1819
_reflns_number_gt 5159
_reflns_number_total 9764
_reflns_threshold_expression >2sigma(I)
_cod_data_source_file c1sc00492a.txt
_cod_data_source_block Fe3Lthf3
_cod_depositor_comments
;
The following automatic conversions were performed:

'_symmetry_cell_setting' value 'Monoclinic' changed to 'monoclinic'
according to
/usr/data/users/saulius/automatic-downloads/retrospective/RSC/lib/dictionaries/cif_core.dic
dictionary named 'cif_core.dic' version 2.4.2 from 2011-04-26.

Automatic conversion script
Id: cif_fix_values 2281 2013-09-26 08:29:07Z andrius 
;
_cod_original_cell_volume 10991.5(16)
_cod_original_sg_symbol_H-M C2/c
_cod_database_code 1514942

loop_
_symmetry_equiv_pos_as_xyz
'x, y, z'
'-x, y, -z+1/2'
'x+1/2, y+1/2, z'
'-x+1/2, y+1/2, -z+1/2'
'-x, -y, -z'
'x, -y, z-1/2'
'-x+1/2, -y+1/2, -z'
'x+1/2, -y+1/2, z-1/2'

loop_
_atom_site_label
_atom_site_type_symbol
_atom_site_fract_x
_atom_site_fract_y
_atom_site_fract_z
_atom_site_U_iso_or_equiv
_atom_site_adp_type
_atom_site_occupancy
_atom_site_symmetry_multiplicity
_atom_site_calc_flag
_atom_site_refinement_flags
_atom_site_disorder_assembly
_atom_site_disorder_group
Fe1 Fe 0.20982(4) 0.41490(5) 0.37129(2) 0.0280(2) Uani 1 1 d . A .
Fe2 Fe 0.19459(4) 0.54925(5) 0.40562(2) 0.0262(2) Uani 1 1 d . A .
Fe3 Fe 0.22730(4) 0.55401(5) 0.33697(2) 0.0288(2) Uani 1 1 d D . .
N1 N 0.1436(2) 0.6153(3) 0.35455(13) 0.0273(11) Uani 1 1 d . A .
N2 N 0.1622(2) 0.4488(3) 0.31385(13) 0.0297(11) Uani 1 1 d . A .
N3 N 0.1236(2) 0.4502(3) 0.39496(13) 0.0271(11) Uani 1 1 d . . .
N4 N 0.2595(2) 0.6432(3) 0.38565(13) 0.0252(11) Uani 1 1 d . A .
N5 N 0.2832(2) 0.4374(3) 0.33408(13) 0.0320(12) Uani 1 1 d . A .
N6 N 0.2365(2) 0.4372(3) 0.43601(13) 0.0240(11) Uani 1 1 d . . .
C1 C -0.0139(3) 0.5056(4) 0.31251(18) 0.0394(16) Uani 1 1 d . B .
H1B H -0.0183 0.5352 0.2867 0.059 Uiso 1 1 calc R . .
H1A H -0.0392 0.5358 0.3302 0.059 Uiso 1 1 calc R . .
H1C H -0.0295 0.4465 0.3085 0.059 Uiso 1 1 calc R . .
C2 C 0.0573(2) 0.5046(4) 0.33177(16) 0.0286(14) Uani 1 1 d . . .
C3 C 0.0774(3) 0.5986(4) 0.33704(17) 0.0307(14) Uani 1 1 d . A .
H3A H 0.0694 0.6266 0.3105 0.037 Uiso 1 1 calc R . .
H3B H 0.0491 0.6267 0.3540 0.037 Uiso 1 1 calc R . .
C4 C 0.0929(3) 0.4586(4) 0.30218(17) 0.0340(15) Uani 1 1 d . A .
H4B H 0.0739 0.4007 0.2973 0.041 Uiso 1 1 calc R . .
H4A H 0.0852 0.4902 0.2765 0.041 Uiso 1 1 calc R . .
C5 C 0.0603(3) 0.4570(4) 0.37113(16) 0.0291(14) Uani 1 1 d . B .
H5B H 0.0315 0.4862 0.3873 0.035 Uiso 1 1 calc R . .
H5A H 0.0434 0.3982 0.3654 0.035 Uiso 1 1 calc R . .
C6 C 0.1574(3) 0.7025(4) 0.36068(16) 0.0298(14) Uani 1 1 d . . .
C7 C 0.1159(3) 0.7714(4) 0.35211(17) 0.0332(14) Uani 1 1 d . B .
H7 H 0.0728 0.7616 0.3402 0.040 Uiso 1 1 calc R . .
C8 C 0.1374(3) 0.8550(4) 0.36101(19) 0.0391(16) Uani 1 1 d . . .
H8 H 0.1086 0.9018 0.3548 0.047 Uiso 1 1 calc R B .
C9 C 0.1983(3) 0.8705(4) 0.37825(19) 0.0408(16) Uani 1 1 d . B .
H9 H 0.2119 0.9278 0.3845 0.049 Uiso 1 1 calc R . .
C10 C 0.2415(3) 0.8022(4) 0.38696(17) 0.0346(15) Uani 1 1 d . . .
H10 H 0.2845 0.8130 0.3990 0.041 Uiso 1 1 calc R B .
C11 C 0.2212(3) 0.7192(3) 0.37785(15) 0.0255(13) Uani 1 1 d . A .
C12 C 0.3267(2) 0.6584(3) 0.39475(16) 0.0251(13) Uani 1 1 d . . .
C13 C 0.3596(3) 0.6997(4) 0.36705(18) 0.0372(15) Uani 1 1 d . B .
H13 H 0.3363 0.7188 0.3424 0.045 Uiso 1 1 calc R . .
C14 C 0.4240(3) 0.7130(4) 0.3747(2) 0.0442(17) Uani 1 1 d . . .
H14 H 0.4450 0.7410 0.3554 0.053 Uiso 1 1 calc R B .
C15 C 0.4592(3) 0.6864(4) 0.4102(2) 0.0425(17) Uani 1 1 d . B .
H15 H 0.5043 0.6950 0.4155 0.051 Uiso 1 1 calc R . .
C16 C 0.4276(3) 0.6468(4) 0.43804(19) 0.0404(16) Uani 1 1 d . . .
H16 H 0.4514 0.6284 0.4627 0.049 Uiso 1 1 calc R B .
C17 C 0.3618(3) 0.6330(4) 0.43092(17) 0.0306(14) Uani 1 1 d . B .
H17 H 0.3409 0.6063 0.4507 0.037 Uiso 1 1 calc R . .
C18 C 0.1939(3) 0.4129(4) 0.28410(16) 0.0319(14) Uani 1 1 d . . .
C19 C 0.1665(3) 0.3878(4) 0.24596(18) 0.0446(17) Uani 1 1 d . B .
H19 H 0.1213 0.3905 0.2384 0.053 Uiso 1 1 calc R . .
C20 C 0.2050(4) 0.3583(4) 0.21849(19) 0.0479(18) Uani 1 1 d . . .
H20 H 0.1860 0.3423 0.1922 0.058 Uiso 1 1 calc R B .
C21 C 0.2696(4) 0.3528(4) 0.2295(2) 0.0525(19) Uani 1 1 d . B .
H21 H 0.2956 0.3326 0.2109 0.063 Uiso 1 1 calc R . .
C22 C 0.2977(3) 0.3762(4) 0.26760(18) 0.0393(16) Uani 1 1 d . . .
H22 H 0.3428 0.3720 0.2749 0.047 Uiso 1 1 calc R B .
C23 C 0.2605(3) 0.4058(4) 0.29525(17) 0.0308(14) Uani 1 1 d . A .
C24 C 0.3476(3) 0.4141(4) 0.34940(16) 0.0308(14) Uani 1 1 d . . .
C25 C 0.3642(3) 0.3276(4) 0.35482(17) 0.0365(15) Uani 1 1 d . B .
H25 H 0.3329 0.2843 0.3474 0.044 Uiso 1 1 calc R . .
C26 C 0.4258(3) 0.3048(4) 0.37087(18) 0.0448(17) Uani 1 1 d . . .
H26 H 0.4366 0.2457 0.3737 0.054 Uiso 1 1 calc R B .
C27 C 0.4727(3) 0.3662(5) 0.3830(2) 0.0512(19) Uani 1 1 d . B .
H27 H 0.5146 0.3495 0.3949 0.061 Uiso 1 1 calc R . .
C28 C 0.4570(3) 0.4516(5) 0.3774(2) 0.0495(18) Uani 1 1 d . . .
H28 H 0.4886 0.4944 0.3850 0.059 Uiso 1 1 calc R B .
C29 C 0.3948(3) 0.4759(4) 0.36068(18) 0.0378(16) Uani 1 1 d . B .
H29 H 0.3847 0.5350 0.3569 0.045 Uiso 1 1 calc R . .
C30 C 0.1254(3) 0.3996(3) 0.42934(16) 0.0277(13) Uani 1 1 d . B .
C31 C 0.0750(3) 0.3565(4) 0.44244(17) 0.0312(14) Uani 1 1 d . . .
H31 H 0.0330 0.3621 0.4279 0.037 Uiso 1 1 calc R B .
C32 C 0.0847(3) 0.3050(4) 0.47655(17) 0.0352(15) Uani 1 1 d . B .
H32 H 0.0498 0.2756 0.4851 0.042 Uiso 1 1 calc R . .
C33 C 0.1453(3) 0.2972(4) 0.49764(17) 0.0354(15) Uani 1 1 d . . .
H33 H 0.1523 0.2612 0.5206 0.042 Uiso 1 1 calc R B .
C34 C 0.1966(3) 0.3413(3) 0.48602(17) 0.0304(14) Uani 1 1 d . B .
H34 H 0.2381 0.3356 0.5012 0.036 Uiso 1 1 calc R . .
C35 C 0.1875(3) 0.3936(3) 0.45227(16) 0.0272(14) Uani 1 1 d . B .
C36 C 0.2952(3) 0.4475(3) 0.46282(16) 0.0266(13) Uani 1 1 d . B .
C37 C 0.2962(3) 0.4924(3) 0.49847(16) 0.0293(14) Uani 1 1 d . . .
H37 H 0.2574 0.5151 0.5051 0.035 Uiso 1 1 calc R B .
C38 C 0.3525(3) 0.5045(4) 0.52428(17) 0.0369(15) Uani 1 1 d . B .
H38 H 0.3520 0.5345 0.5487 0.044 Uiso 1 1 calc R . .
C39 C 0.4097(3) 0.4731(4) 0.51491(19) 0.0431(17) Uani 1 1 d . . .
H39 H 0.4486 0.4820 0.5326 0.052 Uiso 1 1 calc R B .
C40 C 0.4097(3) 0.4288(4) 0.47960(19) 0.0406(17) Uani 1 1 d . B .
H40 H 0.4488 0.4069 0.4730 0.049 Uiso 1 1 calc R . .
C41 C 0.3528(3) 0.4157(4) 0.45353(17) 0.0305(14) Uani 1 1 d . . .
H41 H 0.3533 0.3851 0.4293 0.037 Uiso 1 1 calc R B .
O1 O 0.2055(2) 0.2770(2) 0.37306(12) 0.0397(11) Uani 1 1 d . . .
C1L C 0.1443(3) 0.2372(4) 0.3573(2) 0.0525(19) Uani 0.578(12) 1 d PD A 1
H1LA H 0.1376 0.2383 0.3277 0.063 Uiso 0.578(12) 1 calc PR A 1
H1LB H 0.1088 0.2689 0.3667 0.063 Uiso 0.578(12) 1 calc PR A 1
C2L C 0.1458(8) 0.1454(8) 0.3721(4) 0.056(3) Uani 0.578(12) 1 d PD A 1
H2LA H 0.1645 0.1057 0.3541 0.067 Uiso 0.578(12) 1 calc PR A 1
H2LB H 0.1028 0.1248 0.3759 0.067 Uiso 0.578(12) 1 calc PR A 1
C3L C 0.1911(6) 0.1588(8) 0.4129(4) 0.056(3) Uani 0.578(12) 1 d PD A 1
H3LA H 0.1672 0.1829 0.4333 0.067 Uiso 0.578(12) 1 calc PR A 1
H3LB H 0.2112 0.1039 0.4229 0.067 Uiso 0.578(12) 1 calc PR A 1
C4L C 0.2415(3) 0.2221(4) 0.40282(19) 0.0464(18) Uani 0.578(12) 1 d PD A 1
H4LA H 0.2602 0.2554 0.4267 0.056 Uiso 0.578(12) 1 calc PR A 1
H4LB H 0.2764 0.1920 0.3919 0.056 Uiso 0.578(12) 1 calc PR A 1
C1M C 0.1443(3) 0.2372(4) 0.3573(2) 0.0525(19) Uani 0.422(12) 1 d PD A 2
H1MA H 0.1424 0.2214 0.3288 0.063 Uiso 0.422(12) 1 calc PR A 2
H1MB H 0.1080 0.2757 0.3602 0.063 Uiso 0.422(12) 1 calc PR A 2
C2M C 0.1441(10) 0.1569(10) 0.3839(6) 0.056(3) Uani 0.422(12) 1 d PD A 2
H2MA H 0.1199 0.1096 0.3690 0.067 Uiso 0.422(12) 1 calc PR A 2
H2MB H 0.1245 0.1699 0.4080 0.067 Uiso 0.422(12) 1 calc PR A 2
C3M C 0.2160(8) 0.1322(9) 0.3957(6) 0.056(3) Uani 0.422(12) 1 d PD A 2
H3MA H 0.2236 0.0965 0.4201 0.067 Uiso 0.422(12) 1 calc PR A 2
H3MB H 0.2335 0.1032 0.3737 0.067 Uiso 0.422(12) 1 calc PR A 2
C4M C 0.2415(3) 0.2221(4) 0.40282(19) 0.0464(18) Uani 0.422(12) 1 d PD A 2
H4MA H 0.2363 0.2415 0.4300 0.056 Uiso 0.422(12) 1 calc PR A 2
H4MB H 0.2877 0.2239 0.4004 0.056 Uiso 0.422(12) 1 calc PR A 2
O2 O 0.16055(18) 0.6140(2) 0.45457(11) 0.0360(10) Uani 1 1 d . . .
C5L C 0.0910(3) 0.6233(4) 0.4514(2) 0.0490(18) Uani 1 1 d . B .
H5LA H 0.0724 0.5743 0.4644 0.059 Uiso 1 1 calc R . .
H5LB H 0.0709 0.6259 0.4230 0.059 Uiso 1 1 calc R . .
C6L C 0.0808(3) 0.7061(5) 0.4725(2) 0.056(2) Uani 1 1 d . . .
H6LA H 0.0423 0.7367 0.4590 0.067 Uiso 1 1 calc R B .
H6LB H 0.0760 0.6957 0.5008 0.067 Uiso 1 1 calc R . .
C7L C 0.1409(3) 0.7559(4) 0.4695(2) 0.0517(19) Uani 1 1 d . B .
H7LA H 0.1385 0.7841 0.4431 0.062 Uiso 1 1 calc R . .
H7LB H 0.1490 0.8000 0.4908 0.062 Uiso 1 1 calc R . .
C8L C 0.1911(3) 0.6881(4) 0.47483(18) 0.0410(16) Uani 1 1 d . B .
H8LA H 0.2289 0.7058 0.4627 0.049 Uiso 1 1 calc R . .
H8LB H 0.2050 0.6758 0.5035 0.049 Uiso 1 1 calc R . .
O3L O 0.2456(2) 0.6120(3) 0.28379(12) 0.0482(11) Uani 0.43(4) 1 d PDU B 1
C9L C 0.1859(11) 0.627(4) 0.2553(6) 0.057(4) Uani 0.43(4) 1 d PDU B 1
H9LA H 0.1679 0.6846 0.2595 0.068 Uiso 0.43(4) 1 calc PR B 1
H9LB H 0.1532 0.5830 0.2583 0.068 Uiso 0.43(4) 1 calc PR B 1
C10L C 0.2074(16) 0.621(2) 0.2136(7) 0.066(5) Uani 0.43(4) 1 d PDU B 1
H10A H 0.1778 0.5837 0.1957 0.079 Uiso 0.43(4) 1 calc PR B 1
H10B H 0.2077 0.6787 0.2013 0.079 Uiso 0.43(4) 1 calc PR B 1
C11L C 0.2700(15) 0.5857(19) 0.2198(8) 0.071(5) Uani 0.43(4) 1 d PDU B 1
H11A H 0.2957 0.6102 0.2004 0.085 Uiso 0.43(4) 1 calc PR B 1
H11B H 0.2679 0.5226 0.2161 0.085 Uiso 0.43(4) 1 calc PR B 1
C12L C 0.3001(10) 0.608(4) 0.2619(8) 0.052(4) Uani 0.43(4) 1 d PDU B 1
H12A H 0.3307 0.5626 0.2731 0.063 Uiso 0.43(4) 1 calc PR B 1
H12B H 0.3227 0.6634 0.2628 0.063 Uiso 0.43(4) 1 calc PR B 1
O3M O 0.2456(2) 0.6120(3) 0.28379(12) 0.0482(11) Uani 0.57(4) 1 d PDU B 2
C9M C 0.1956(9) 0.629(3) 0.2490(5) 0.057(4) Uani 0.57(4) 1 d PDU B 2
H9MA H 0.1692 0.6797 0.2539 0.068 Uiso 0.57(4) 1 calc PR B 2
H9MB H 0.1673 0.5790 0.2426 0.068 Uiso 0.57(4) 1 calc PR B 2
C10M C 0.2347(13) 0.6478(14) 0.2150(5) 0.063(4) Uani 0.57(4) 1 d PDU B 2
H10C H 0.2116 0.6268 0.1892 0.075 Uiso 0.57(4) 1 calc PR B 2
H10D H 0.2423 0.7102 0.2128 0.075 Uiso 0.57(4) 1 calc PR B 2
C11M C 0.2937(12) 0.6037(15) 0.2250(6) 0.071(4) Uani 0.57(4) 1 d PDU B 2
H11C H 0.3280 0.6320 0.2128 0.085 Uiso 0.57(4) 1 calc PR B 2
H11D H 0.2897 0.5433 0.2158 0.085 Uiso 0.57(4) 1 calc PR B 2
C12M C 0.3079(7) 0.608(3) 0.2698(6) 0.049(4) Uani 0.57(4) 1 d PDU B 2
H12C H 0.3320 0.5564 0.2807 0.059 Uiso 0.57(4) 1 calc PR B 2
H12D H 0.3338 0.6596 0.2785 0.059 Uiso 0.57(4) 1 calc PR B 2
O1S O 0.3714(14) 0.0883(19) 0.3867(8) 0.0778(17) Uani 0.30(3) 1 d PDU C 1
C1S C 0.4225(18) 0.091(3) 0.4183(10) 0.0776(17) Uani 0.30(3) 1 d PDU C 1
H1SB H 0.4222 0.1465 0.4324 0.093 Uiso 0.30(3) 1 calc PR C 1
H1SA H 0.4635 0.0862 0.4077 0.093 Uiso 0.30(3) 1 calc PR C 1
C2S C 0.418(2) 0.018(4) 0.4475(11) 0.0774(17) Uani 0.30(3) 1 d PDU C 1
H2SB H 0.4556 -0.0198 0.4496 0.093 Uiso 0.30(3) 1 calc PR C 1
H2SA H 0.4135 0.0405 0.4743 0.093 Uiso 0.30(3) 1 calc PR C 1
C3S C 0.3573(18) -0.028(2) 0.4288(9) 0.0774(17) Uani 0.30(3) 1 d PDU C 1
H3SA H 0.3204 -0.0129 0.4423 0.093 Uiso 0.30(3) 1 calc PR C 1
H3SB H 0.3634 -0.0914 0.4300 0.093 Uiso 0.30(3) 1 calc PR C 1
C4S C 0.348(2) 0.004(2) 0.3860(8) 0.0775(17) Uani 0.30(3) 1 d PDU C 1
H4SA H 0.3717 -0.0333 0.3695 0.093 Uiso 0.30(3) 1 calc PR C 1
H4SB H 0.3019 0.0024 0.3745 0.093 Uiso 0.30(3) 1 calc PR C 1
O1P O 0.3829(6) 0.0579(9) 0.3864(3) 0.0780(17) Uani 0.70(3) 1 d PDU C 2
C1P C 0.4100(10) 0.0872(12) 0.4242(4) 0.0776(17) Uani 0.70(3) 1 d PDU C 2
H1PB H 0.3833 0.1336 0.4330 0.093 Uiso 0.70(3) 1 calc PR C 2
H1PA H 0.4534 0.1104 0.4232 0.093 Uiso 0.70(3) 1 calc PR C 2
C2P C 0.4140(12) 0.0125(15) 0.4533(5) 0.0773(17) Uani 0.70(3) 1 d PDU C 2
H2PB H 0.4589 -0.0072 0.4607 0.093 Uiso 0.70(3) 1 calc PR C 2
H2PA H 0.3970 0.0289 0.4779 0.093 Uiso 0.70(3) 1 calc PR C 2
C3P C 0.3732(9) -0.0569(10) 0.4308(4) 0.0774(17) Uani 0.70(3) 1 d PDU C 2
H3PA H 0.3936 -0.1140 0.4355 0.093 Uiso 0.70(3) 1 calc PR C 2
H3PB H 0.3300 -0.0588 0.4389 0.093 Uiso 0.70(3) 1 calc PR C 2
C4P C 0.3693(9) -0.0306(11) 0.3880(4) 0.0773(17) Uani 0.70(3) 1 d PDU C 2
H4PA H 0.4005 -0.0639 0.3751 0.093 Uiso 0.70(3) 1 calc PR C 2
H4PB H 0.3258 -0.0424 0.3734 0.093 Uiso 0.70(3) 1 calc PR C 2
O2S O 0.5000 0.2150(6) 0.2500 0.0970(18) Uani 1 2 d SD . .
C5S C 0.4569(4) 0.2662(6) 0.2655(3) 0.0970(18) Uani 1 1 d D . .
H5SA H 0.4571 0.2517 0.2941 0.116 Uiso 1 1 calc R . .
H5SB H 0.4132 0.2558 0.2510 0.116 Uiso 1 1 calc R . .
C6S C 0.4738(4) 0.3571(6) 0.2619(3) 0.0970(18) Uani 1 1 d D . .
H6SA H 0.4368 0.3901 0.2482 0.116 Uiso 1 1 calc R . .
H6SB H 0.4879 0.3827 0.2885 0.116 Uiso 1 1 calc R . .
O3S O 0.0000 0.2285(12) 0.2500 0.131(5) Uani 0.50 2 d SPD . .
C7S C 0.0178(12) 0.1793(11) 0.2816(6) 0.131(5) Uani 0.50 1 d PD . .
H7SA H -0.0083 0.1923 0.3028 0.157 Uiso 0.50 1 calc PR . .
H7SB H 0.0635 0.1895 0.2924 0.157 Uiso 0.50 1 calc PR . .
C8S C 0.0088(13) 0.0967(11) 0.2694(6) 0.131(5) Uani 0.50 1 d PD . .
H8SA H 0.0491 0.0637 0.2764 0.157 Uiso 0.50 1 calc PR . .
H8SB H -0.0247 0.0695 0.2827 0.157 Uiso 0.50 1 calc PR . .

loop_
_atom_site_aniso_label
_atom_site_aniso_U_11
_atom_site_aniso_U_22
_atom_site_aniso_U_33
_atom_site_aniso_U_23
_atom_site_aniso_U_13
_atom_site_aniso_U_12
Fe1 0.0341(5) 0.0293(5) 0.0203(5) -0.0001(4) 0.0029(4) -0.0015(4)
Fe2 0.0303(5) 0.0258(5) 0.0223(5) 0.0022(4) 0.0031(4) -0.0019(4)
Fe3 0.0363(5) 0.0282(5) 0.0221(5) -0.0015(4) 0.0049(4) 0.0015(4)
N1 0.029(3) 0.027(3) 0.025(3) 0.001(2) 0.001(2) 0.001(2)
N2 0.035(3) 0.031(3) 0.022(3) -0.003(2) 0.002(2) -0.002(2)
N3 0.028(3) 0.030(3) 0.021(3) 0.001(2) -0.001(2) -0.002(2)
N4 0.027(3) 0.023(3) 0.025(3) 0.000(2) 0.003(2) 0.000(2)
N5 0.039(3) 0.034(3) 0.022(3) -0.003(2) 0.001(2) 0.003(2)
N6 0.026(3) 0.028(3) 0.018(3) 0.004(2) 0.004(2) -0.001(2)
C1 0.033(3) 0.051(4) 0.031(4) -0.004(3) -0.005(3) -0.002(3)
C2 0.026(3) 0.036(4) 0.023(3) 0.000(3) -0.002(2) -0.004(3)
C3 0.032(3) 0.031(3) 0.028(3) 0.002(3) 0.002(3) 0.003(3)
C4 0.034(3) 0.042(4) 0.023(3) -0.006(3) -0.006(3) -0.002(3)
C5 0.029(3) 0.027(3) 0.031(3) -0.002(3) 0.003(3) -0.002(3)
C6 0.033(3) 0.033(4) 0.023(3) 0.002(3) 0.002(3) 0.006(3)
C7 0.033(3) 0.032(4) 0.035(4) 0.005(3) 0.006(3) 0.000(3)
C8 0.042(4) 0.029(4) 0.050(4) 0.007(3) 0.018(3) 0.013(3)
C9 0.051(4) 0.023(3) 0.051(5) 0.001(3) 0.018(3) -0.001(3)
C10 0.040(4) 0.028(4) 0.036(4) -0.003(3) 0.006(3) 0.000(3)
C11 0.033(4) 0.026(3) 0.018(3) 0.001(2) 0.006(3) 0.004(3)
C12 0.025(3) 0.023(3) 0.027(3) 0.001(3) 0.004(3) -0.004(2)
C13 0.042(4) 0.043(4) 0.027(4) 0.008(3) 0.004(3) -0.006(3)
C14 0.046(4) 0.039(4) 0.052(5) 0.001(3) 0.022(4) -0.013(3)
C15 0.024(3) 0.045(4) 0.057(5) -0.003(4) 0.002(3) -0.009(3)
C16 0.042(4) 0.035(4) 0.040(4) -0.006(3) -0.008(3) 0.000(3)
C17 0.030(3) 0.034(4) 0.027(4) -0.001(3) 0.004(3) -0.007(3)
C18 0.051(4) 0.028(3) 0.015(3) 0.000(3) 0.001(3) 0.002(3)
C19 0.068(5) 0.038(4) 0.025(4) -0.007(3) -0.003(3) 0.005(3)
C20 0.080(6) 0.042(4) 0.019(4) -0.009(3) -0.001(4) 0.012(4)
C21 0.086(6) 0.046(4) 0.030(4) 0.001(3) 0.022(4) 0.021(4)
C22 0.052(4) 0.036(4) 0.032(4) 0.002(3) 0.012(3) 0.012(3)
C23 0.043(4) 0.024(3) 0.026(4) 0.002(3) 0.007(3) 0.005(3)
C24 0.042(4) 0.035(4) 0.018(3) 0.003(3) 0.012(3) 0.008(3)
C25 0.041(4) 0.040(4) 0.029(4) 0.001(3) 0.007(3) 0.002(3)
C26 0.060(5) 0.042(4) 0.035(4) 0.005(3) 0.020(3) 0.019(4)
C27 0.046(4) 0.064(5) 0.045(5) 0.004(4) 0.011(3) 0.015(4)
C28 0.041(4) 0.066(5) 0.043(4) -0.011(4) 0.012(3) -0.005(4)
C29 0.040(4) 0.039(4) 0.036(4) 0.001(3) 0.010(3) 0.009(3)
C30 0.038(4) 0.024(3) 0.021(3) -0.004(3) 0.005(3) -0.002(3)
C31 0.032(3) 0.029(3) 0.031(4) -0.001(3) 0.001(3) -0.009(3)
C32 0.035(4) 0.041(4) 0.033(4) 0.005(3) 0.013(3) -0.010(3)
C33 0.048(4) 0.035(4) 0.024(3) 0.008(3) 0.007(3) -0.008(3)
C34 0.032(3) 0.031(3) 0.028(3) 0.004(3) 0.004(3) 0.000(3)
C35 0.037(4) 0.025(3) 0.019(3) -0.005(3) 0.001(3) 0.000(3)
C36 0.030(3) 0.024(3) 0.024(3) 0.005(3) -0.001(3) -0.005(3)
C37 0.037(3) 0.028(3) 0.023(3) 0.002(3) 0.005(3) -0.004(3)
C38 0.048(4) 0.038(4) 0.022(3) 0.002(3) -0.002(3) -0.011(3)
C39 0.039(4) 0.055(4) 0.031(4) 0.010(3) -0.010(3) -0.011(3)
C40 0.029(3) 0.050(4) 0.043(4) 0.014(3) 0.005(3) -0.003(3)
C41 0.038(4) 0.032(3) 0.021(3) 0.001(3) 0.003(3) -0.003(3)
O1 0.053(3) 0.028(2) 0.036(3) 0.002(2) -0.001(2) 0.000(2)
C1L 0.057(5) 0.041(4) 0.055(5) -0.017(4) -0.006(4) -0.009(4)
C2L 0.089(5) 0.038(4) 0.044(7) -0.003(4) 0.019(4) -0.015(4)
C3L 0.089(5) 0.038(4) 0.044(7) -0.003(4) 0.019(4) -0.015(4)
C4L 0.063(5) 0.033(4) 0.043(4) 0.006(3) 0.006(4) 0.010(3)
C1M 0.057(5) 0.041(4) 0.055(5) -0.017(4) -0.006(4) -0.009(4)
C2M 0.089(5) 0.038(4) 0.044(7) -0.003(4) 0.019(4) -0.015(4)
C3M 0.089(5) 0.038(4) 0.044(7) -0.003(4) 0.019(4) -0.015(4)
C4M 0.063(5) 0.033(4) 0.043(4) 0.006(3) 0.006(4) 0.010(3)
O2 0.039(3) 0.035(2) 0.035(3) -0.0129(19) 0.0079(19) -0.0056(19)
C5L 0.038(4) 0.056(5) 0.054(5) -0.016(4) 0.012(3) -0.007(3)
C6L 0.056(5) 0.062(5) 0.053(5) -0.004(4) 0.015(4) 0.008(4)
C7L 0.065(5) 0.043(4) 0.049(5) -0.015(3) 0.016(4) -0.005(4)
C8L 0.047(4) 0.040(4) 0.035(4) -0.018(3) 0.003(3) -0.011(3)
O3L 0.065(3) 0.051(3) 0.030(2) 0.011(2) 0.012(2) 0.001(2)
C9L 0.079(8) 0.059(8) 0.029(8) 0.019(8) 0.003(7) 0.003(9)
C10L 0.088(10) 0.077(10) 0.033(7) 0.018(8) 0.011(8) -0.013(9)
C11L 0.097(11) 0.079(10) 0.039(8) 0.008(8) 0.021(9) -0.016(9)
C12L 0.070(7) 0.063(8) 0.028(8) 0.010(9) 0.020(7) -0.007(8)
O3M 0.065(3) 0.051(3) 0.030(2) 0.011(2) 0.012(2) 0.001(2)
C9M 0.077(7) 0.053(7) 0.039(7) 0.015(8) 0.006(6) 0.004(7)
C10M 0.102(10) 0.057(8) 0.030(6) 0.017(6) 0.010(7) -0.002(8)
C11M 0.083(9) 0.093(9) 0.039(7) 0.011(7) 0.013(8) -0.021(8)
C12M 0.071(7) 0.060(7) 0.021(7) 0.011(8) 0.024(6) -0.001(7)
O1S 0.107(4) 0.059(4) 0.067(3) -0.006(3) 0.009(3) -0.018(3)
C1S 0.106(4) 0.059(4) 0.067(3) -0.006(3) 0.009(3) -0.018(3)
C2S 0.106(4) 0.059(4) 0.067(3) -0.007(3) 0.009(3) -0.018(3)
C3S 0.106(4) 0.059(4) 0.066(3) -0.007(3) 0.009(3) -0.018(3)
C4S 0.106(4) 0.059(4) 0.066(3) -0.007(3) 0.010(3) -0.018(3)
O1P 0.107(4) 0.059(4) 0.067(3) -0.007(3) 0.010(3) -0.017(3)
C1P 0.106(4) 0.059(4) 0.067(3) -0.007(3) 0.009(3) -0.018(3)
C2P 0.106(4) 0.059(4) 0.066(3) -0.007(3) 0.009(3) -0.018(3)
C3P 0.106(4) 0.059(4) 0.067(3) -0.007(3) 0.009(3) -0.018(3)
C4P 0.106(4) 0.059(4) 0.066(3) -0.007(3) 0.010(3) -0.018(3)
O2S 0.092(4) 0.096(4) 0.110(5) 0.000 0.039(3) 0.000
C5S 0.092(4) 0.096(4) 0.110(5) 0.000 0.039(3) 0.000
C6S 0.092(4) 0.096(4) 0.110(5) 0.000 0.039(3) 0.000
O3S 0.157(11) 0.072(9) 0.150(15) 0.000 -0.024(11) 0.000
C7S 0.157(11) 0.072(9) 0.150(15) 0.000 -0.024(11) 0.000
C8S 0.157(11) 0.072(9) 0.150(15) 0.000 -0.024(11) 0.000

loop_
_atom_type_symbol
_atom_type_description
_atom_type_scat_dispersion_real
_atom_type_scat_dispersion_imag
_atom_type_scat_source
C C 0.0033 0.0016 'International Tables Vol C Tables 4.2.6.8 and 6.1.1.4'
H H 0.0000 0.0000 'International Tables Vol C Tables 4.2.6.8 and 6.1.1.4'
N N 0.0061 0.0033 'International Tables Vol C Tables 4.2.6.8 and 6.1.1.4'
O O 0.0106 0.0060 'International Tables Vol C Tables 4.2.6.8 and 6.1.1.4'
Fe Fe 0.3463 0.8444 'International Tables Vol C Tables 4.2.6.8 and 6.1.1.4'

loop_
_geom_angle_atom_site_label_1
_geom_angle_atom_site_label_2
_geom_angle_atom_site_label_3
_geom_angle
_geom_angle_site_symmetry_1
_geom_angle_site_symmetry_3
N2 Fe1 O1 105.03(17) . .
N2 Fe1 N3 88.19(17) . .
O1 Fe1 N3 101.64(17) . .
N2 Fe1 N5 72.98(17) . .
O1 Fe1 N5 102.37(17) . .
N3 Fe1 N5 152.59(17) . .
N2 Fe1 N6 152.57(17) . .
O1 Fe1 N6 97.75(16) . .
N3 Fe1 N6 72.20(16) . .
N5 Fe1 N6 117.05(17) . .
N2 Fe1 Fe2 98.33(13) . .
O1 Fe1 Fe2 146.55(12) . .
N3 Fe1 Fe2 55.05(12) . .
N5 Fe1 Fe2 107.21(13) . .
N6 Fe1 Fe2 54.80(11) . .
N2 Fe1 Fe3 56.08(13) . .
O1 Fe1 Fe3 152.12(12) . .
N3 Fe1 Fe3 98.21(12) . .
N5 Fe1 Fe3 54.82(12) . .
N6 Fe1 Fe3 106.89(12) . .
Fe2 Fe1 Fe3 61.29(3) . .
N3 Fe2 N6 73.87(16) . .
N3 Fe2 N1 87.55(17) . .
N6 Fe2 N1 153.12(17) . .
N3 Fe2 O2 99.18(16) . .
N6 Fe2 O2 99.98(16) . .
N1 Fe2 O2 102.07(16) . .
N3 Fe2 N4 152.52(17) . .
N6 Fe2 N4 117.51(16) . .
N1 Fe2 N4 72.02(17) . .
O2 Fe2 N4 102.88(16) . .
N3 Fe2 Fe1 56.09(12) . .
N6 Fe2 Fe1 57.06(12) . .
N1 Fe2 Fe1 96.51(12) . .
O2 Fe2 Fe1 148.42(11) . .
N4 Fe2 Fe1 107.06(12) . .
N3 Fe2 Fe3 98.57(12) . .
N6 Fe2 Fe3 108.34(12) . .
N1 Fe2 Fe3 54.58(12) . .
O2 Fe2 Fe3 149.80(12) . .
N4 Fe2 Fe3 54.69(12) . .
Fe1 Fe2 Fe3 60.79(3) . .
O3L Fe3 N1 108.04(17) . .
O3L Fe3 N5 98.52(18) . .
N1 Fe3 N5 148.16(18) . .
O3L Fe3 N4 107.23(17) . .
N1 Fe3 N4 71.68(17) . .
N5 Fe3 N4 117.16(17) . .
O3L Fe3 N2 101.62(17) . .
N1 Fe3 N2 86.25(17) . .
N5 Fe3 N2 71.16(17) . .
N4 Fe3 N2 147.84(17) . .
O3L Fe3 Fe1 145.67(13) . .
N1 Fe3 Fe1 93.98(12) . .
N5 Fe3 Fe1 54.56(13) . .
N4 Fe3 Fe1 104.51(12) . .
N2 Fe3 Fe1 52.81(12) . .
O3L Fe3 Fe2 155.91(13) . .
N1 Fe3 Fe2 53.98(12) . .
N5 Fe3 Fe2 104.09(13) . .
N4 Fe3 Fe2 54.63(12) . .
N2 Fe3 Fe2 93.54(12) . .
Fe1 Fe3 Fe2 57.92(3) . .
C6 N1 C3 113.5(4) . .
C6 N1 Fe2 106.1(3) . .
C3 N1 Fe2 124.9(3) . .
C6 N1 Fe3 107.9(3) . .
C3 N1 Fe3 125.6(3) . .
Fe2 N1 Fe3 71.44(14) . .
C18 N2 C4 114.3(4) . .
C18 N2 Fe1 110.4(3) . .
C4 N2 Fe1 126.1(4) . .
C18 N2 Fe3 102.2(3) . .
C4 N2 Fe3 124.2(4) . .
Fe1 N2 Fe3 71.11(14) . .
C30 N3 C5 114.0(4) . .
C30 N3 Fe2 109.6(3) . .
C5 N3 Fe2 126.9(3) . .
C30 N3 Fe1 104.2(3) . .
C5 N3 Fe1 124.4(3) . .
Fe2 N3 Fe1 68.86(13) . .
C12 N4 C11 114.7(4) . .
C12 N4 Fe2 134.1(3) . .
C11 N4 Fe2 104.4(3) . .
C12 N4 Fe3 117.0(3) . .
C11 N4 Fe3 106.5(3) . .
Fe2 N4 Fe3 70.68(13) . .
C23 N5 C24 114.7(5) . .
C23 N5 Fe1 108.1(4) . .
C24 N5 Fe1 118.2(3) . .
C23 N5 Fe3 102.9(3) . .
C24 N5 Fe3 133.6(4) . .
Fe1 N5 Fe3 70.61(15) . .
C35 N6 C36 114.9(4) . .
C35 N6 Fe2 107.7(3) . .
C36 N6 Fe2 117.8(3) . .
C35 N6 Fe1 102.7(3) . .
C36 N6 Fe1 135.5(4) . .
Fe2 N6 Fe1 68.14(13) . .
C2 C1 H1B 109.5 . .
C2 C1 H1A 109.5 . .
H1B C1 H1A 109.5 . .
C2 C1 H1C 109.5 . .
H1B C1 H1C 109.5 . .
H1A C1 H1C 109.5 . .
C5 C2 C4 112.9(5) . .
C5 C2 C3 113.1(4) . .
C4 C2 C3 111.9(5) . .
C5 C2 C1 106.4(4) . .
C4 C2 C1 105.9(4) . .
C3 C2 C1 105.9(5) . .
N1 C3 C2 116.8(4) . .
N1 C3 H3A 108.1 . .
C2 C3 H3A 108.1 . .
N1 C3 H3B 108.1 . .
C2 C3 H3B 108.1 . .
H3A C3 H3B 107.3 . .
N2 C4 C2 116.4(4) . .
N2 C4 H4B 108.2 . .
C2 C4 H4B 108.2 . .
N2 C4 H4A 108.2 . .
C2 C4 H4A 108.2 . .
H4B C4 H4A 107.3 . .
N3 C5 C2 115.7(4) . .
N3 C5 H5B 108.4 . .
C2 C5 H5B 108.4 . .
N3 C5 H5A 108.4 . .
C2 C5 H5A 108.4 . .
H5B C5 H5A 107.4 . .
C7 C6 N1 127.5(5) . .
C7 C6 C11 118.6(5) . .
N1 C6 C11 113.9(5) . .
C6 C7 C8 120.1(6) . .
C6 C7 H7 119.9 . .
C8 C7 H7 119.9 . .
C9 C8 C7 121.1(6) . .
C9 C8 H8 119.5 . .
C7 C8 H8 119.5 . .
C8 C9 C10 120.1(6) . .
C8 C9 H9 120.0 . .
C10 C9 H9 120.0 . .
C11 C10 C9 119.5(6) . .
C11 C10 H10 120.3 . .
C9 C10 H10 120.3 . .
C10 C11 C6 120.7(5) . .
C10 C11 N4 125.7(5) . .
C6 C11 N4 113.6(5) . .
C17 C12 C13 117.9(5) . .
C17 C12 N4 121.5(5) . .
C13 C12 N4 120.6(5) . .
C14 C13 C12 121.6(6) . .
C14 C13 H13 119.2 . .
C12 C13 H13 119.2 . .
C13 C14 C15 120.8(6) . .
C13 C14 H14 119.6 . .
C15 C14 H14 119.6 . .
C14 C15 C16 118.5(6) . .
C14 C15 H15 120.8 . .
C16 C15 H15 120.8 . .
C15 C16 C17 121.8(6) . .
C15 C16 H16 119.1 . .
C17 C16 H16 119.1 . .
C16 C17 C12 119.6(5) . .
C16 C17 H17 120.2 . .
C12 C17 H17 120.2 . .
C19 C18 N2 127.0(6) . .
C19 C18 C23 119.1(6) . .
N2 C18 C23 113.9(5) . .
C18 C19 C20 120.5(6) . .
C18 C19 H19 119.8 . .
C20 C19 H19 119.8 . .
C21 C20 C19 119.8(6) . .
C21 C20 H20 120.1 . .
C19 C20 H20 120.1 . .
C20 C21 C22 120.5(6) . .
C20 C21 H21 119.8 . .
C22 C21 H21 119.8 . .
C21 C22 C23 120.7(6) . .
C21 C22 H22 119.7 . .
C23 C22 H22 119.7 . .
C22 C23 C18 119.4(5) . .
C22 C23 N5 126.5(6) . .
C18 C23 N5 113.9(5) . .
C29 C24 C25 118.3(6) . .
C29 C24 N5 121.7(5) . .
C25 C24 N5 120.0(5) . .
C26 C25 C24 120.2(6) . .
C26 C25 H25 119.9 . .
C24 C25 H25 119.9 . .
C25 C26 C27 121.7(6) . .
C25 C26 H26 119.1 . .
C27 C26 H26 119.1 . .
C28 C27 C26 118.5(6) . .
C28 C27 H27 120.8 . .
C26 C27 H27 120.8 . .
C27 C28 C29 120.5(6) . .
C27 C28 H28 119.7 . .
C29 C28 H28 119.7 . .
C24 C29 C28 120.7(6) . .
C24 C29 H29 119.6 . .
C28 C29 H29 119.6 . .
C31 C30 N3 127.8(5) . .
C31 C30 C35 118.8(5) . .
N3 C30 C35 113.3(5) . .
C30 C31 C32 121.4(5) . .
C30 C31 H31 119.3 . .
C32 C31 H31 119.3 . .
C33 C32 C31 119.3(5) . .
C33 C32 H32 120.4 . .
C31 C32 H32 120.4 . .
C32 C33 C34 121.0(5) . .
C32 C33 H33 119.5 . .
C34 C33 H33 119.5 . .
C33 C34 C35 120.4(5) . .
C33 C34 H34 119.8 . .
C35 C34 H34 119.8 . .
C34 C35 N6 125.6(5) . .
C34 C35 C30 119.1(5) . .
N6 C35 C30 115.1(5) . .
C37 C36 C41 118.4(5) . .
C37 C36 N6 120.2(5) . .
C41 C36 N6 121.3(5) . .
C38 C37 C36 121.1(6) . .
C38 C37 H37 119.5 . .
C36 C37 H37 119.5 . .
C37 C38 C39 120.4(6) . .
C37 C38 H38 119.8 . .
C39 C38 H38 119.8 . .
C40 C39 C38 119.3(6) . .
C40 C39 H39 120.4 . .
C38 C39 H39 120.4 . .
C39 C40 C41 120.6(6) . .
C39 C40 H40 119.7 . .
C41 C40 H40 119.7 . .
C40 C41 C36 120.2(6) . .
C40 C41 H41 119.9 . .
C36 C41 H41 119.9 . .
C4L O1 C1L 110.3(5) . .
C4L O1 Fe1 126.2(4) . .
C1L O1 Fe1 116.9(4) . .
O1 C1L C2L 107.9(7) . .
O1 C1L H1LA 110.1 . .
C2L C1L H1LA 110.1 . .
O1 C1L H1LB 110.1 . .
C2L C1L H1LB 110.1 . .
H1LA C1L H1LB 108.4 . .
C1L C2L C3L 98.3(9) . .
C1L C2L H2LA 112.1 . .
C3L C2L H2LA 112.1 . .
C1L C2L H2LB 112.1 . .
C3L C2L H2LB 112.1 . .
H2LA C2L H2LB 109.8 . .
C4L C3L C2L 104.0(10) . .
C4L C3L H3LA 111.0 . .
C2L C3L H3LA 111.0 . .
C4L C3L H3LB 111.0 . .
C2L C3L H3LB 111.0 . .
H3LA C3L H3LB 109.0 . .
O1 C4L C3L 103.1(7) . .
O1 C4L H4LA 111.1 . .
C3L C4L H4LA 111.1 . .
O1 C4L H4LB 111.1 . .
C3L C4L H4LB 111.1 . .
H4LA C4L H4LB 109.1 . .
C3M C2M H2MA 110.7 . .
C3M C2M H2MB 110.7 . .
H2MA C2M H2MB 108.8 . .
C2M C3M H3MA 112.4 . .
C2M C3M H3MB 112.4 . .
H3MA C3M H3MB 109.9 . .
C8L O2 C5L 109.1(4) . .
C8L O2 Fe2 124.2(3) . .
C5L O2 Fe2 116.0(3) . .
O2 C5L C6L 105.3(5) . .
O2 C5L H5LA 110.7 . .
C6L C5L H5LA 110.7 . .
O2 C5L H5LB 110.7 . .
C6L C5L H5LB 110.7 . .
H5LA C5L H5LB 108.8 . .
C7L C6L C5L 103.0(5) . .
C7L C6L H6LA 111.2 . .
C5L C6L H6LA 111.2 . .
C7L C6L H6LB 111.2 . .
C5L C6L H6LB 111.2 . .
H6LA C6L H6LB 109.1 . .
C8L C7L C6L 102.6(6) . .
C8L C7L H7LA 111.2 . .
C6L C7L H7LA 111.2 . .
C8L C7L H7LB 111.2 . .
C6L C7L H7LB 111.2 . .
H7LA C7L H7LB 109.2 . .
O2 C8L C7L 104.6(5) . .
O2 C8L H8LA 110.8 . .
C7L C8L H8LA 110.8 . .
O2 C8L H8LB 110.8 . .
C7L C8L H8LB 110.8 . .
H8LA C8L H8LB 108.9 . .
C12L O3L C9L 109.5(15) . .
C12L O3L Fe3 132.5(18) . .
C9L O3L Fe3 112.1(14) . .
O3L C9L C10L 104.1(16) . .
O3L C9L H9LA 110.9 . .
C10L C9L H9LA 110.9 . .
O3L C9L H9LB 110.9 . .
C10L C9L H9LB 110.9 . .
H9LA C9L H9LB 109.0 . .
C11L C10L C9L 106.6(18) . .
C11L C10L H10A 110.4 . .
C9L C10L H10A 110.4 . .
C11L C10L H10B 110.4 . .
C9L C10L H10B 110.4 . .
H10A C10L H10B 108.6 . .
C10L C11L C12L 107(2) . .
C10L C11L H11A 110.2 . .
C12L C11L H11A 110.2 . .
C10L C11L H11B 110.2 . .
C12L C11L H11B 110.2 . .
H11A C11L H11B 108.5 . .
O3L C12L C11L 103.8(19) . .
O3L C12L H12A 111.0 . .
C11L C12L H12A 111.0 . .
O3L C12L H12B 111.0 . .
C11L C12L H12B 111.0 . .
H12A C12L H12B 109.0 . .
C10M C9M H9MA 111.1 . .
C10M C9M H9MB 111.1 . .
H9MA C9M H9MB 109.1 . .
C11M C10M C9M 106.4(14) . .
C11M C10M H10C 110.4 . .
C9M C10M H10C 110.4 . .
C11M C10M H10D 110.4 . .
C9M C10M H10D 110.4 . .
H10C C10M H10D 108.6 . .
C10M C11M C12M 104.7(15) . .
C10M C11M H11C 110.8 . .
C12M C11M H11C 110.8 . .
C10M C11M H11D 110.8 . .
C12M C11M H11D 110.8 . .
H11C C11M H11D 108.9 . .
C11M C12M H12C 110.5 . .
C11M C12M H12D 110.5 . .
H12C C12M H12D 108.7 . .
C1S O1S C4S 105.4(16) . .
O1S C1S C2S 111.0(14) . .
O1S C1S H1SB 109.4 . .
C2S C1S H1SB 109.4 . .
O1S C1S H1SA 109.4 . .
C2S C1S H1SA 109.4 . .
H1SB C1S H1SA 108.0 . .
C3S C2S C1S 102.8(13) . .
C3S C2S H2SB 111.2 . .
C1S C2S H2SB 111.2 . .
C3S C2S H2SA 111.2 . .
C1S C2S H2SA 111.2 . .
H2SB C2S H2SA 109.1 . .
C2S C3S C4S 102.6(14) . .
C2S C3S H3SA 111.2 . .
C4S C3S H3SA 111.2 . .
C2S C3S H3SB 111.2 . .
C4S C3S H3SB 111.2 . .
H3SA C3S H3SB 109.2 . .
O1S C4S C3S 107.4(14) . .
O1S C4S H4SA 110.2 . .
C3S C4S H4SA 110.2 . .
O1S C4S H4SB 110.2 . .
C3S C4S H4SB 110.2 . .
H4SA C4S H4SB 108.5 . .
C1P O1P C4P 110.0(9) . .
O1P C1P C2P 108.6(9) . .
O1P C1P H1PB 110.0 . .
C2P C1P H1PB 110.0 . .
O1P C1P H1PA 110.0 . .
C2P C1P H1PA 110.0 . .
H1PB C1P H1PA 108.3 . .
C3P C2P C1P 104.4(8) . .
C3P C2P H2PB 110.9 . .
C1P C2P H2PB 110.9 . .
C3P C2P H2PA 110.9 . .
C1P C2P H2PA 110.9 . .
H2PB C2P H2PA 108.9 . .
C4P C3P C2P 103.7(8) . .
C4P C3P H3PA 111.0 . .
C2P C3P H3PA 111.0 . .
C4P C3P H3PB 111.0 . .
C2P C3P H3PB 111.0 . .
H3PA C3P H3PB 109.0 . .
O1P C4P C3P 108.8(8) . .
O1P C4P H4PA 109.9 . .
C3P C4P H4PA 109.9 . .
O1P C4P H4PB 109.9 . .
C3P C4P H4PB 109.9 . .
H4PA C4P H4PB 108.3 . .
C5S O2S C5S 109.1(10) . 2_655
O2S C5S C6S 110.0(8) . .
O2S C5S H5SA 109.7 . .
C6S C5S H5SA 109.7 . .
O2S C5S H5SB 109.7 . .
C6S C5S H5SB 109.7 . .
H5SA C5S H5SB 108.2 . .
C6S C6S C5S 105.2(5) 2_655 .
C6S C6S H6SA 110.7 2_655 .
C5S C6S H6SA 110.7 . .
C6S C6S H6SB 110.7 2_655 .
C5S C6S H6SB 110.7 . .
H6SA C6S H6SB 108.8 . .
C7S O3S C7S 109(2) . 2
O3S C7S C8S 107.1(19) . .
O3S C7S H7SA 110.3 . .
C8S C7S H7SA 110.3 . .
O3S C7S H7SB 110.3 . .
C8S C7S H7SB 110.3 . .
H7SA C7S H7SB 108.6 . .
C8S C8S C7S 108.1(12) 2 .
C8S C8S H8SA 110.1 2 .
C7S C8S H8SA 110.1 . .
C8S C8S H8SB 110.1 2 .
C7S C8S H8SB 110.1 . .
H8SA C8S H8SB 108.4 . .

loop_
_geom_bond_atom_site_label_1
_geom_bond_atom_site_label_2
_geom_bond_distance
_geom_bond_site_symmetry_2
Fe1 N2 2.114(4) .
Fe1 O1 2.151(4) .
Fe1 N3 2.169(5) .
Fe1 N5 2.169(5) .
Fe1 N6 2.204(4) .
Fe1 Fe2 2.4377(11) .
Fe1 Fe3 2.5114(11) .
Fe2 N3 2.142(4) .
Fe2 N6 2.146(4) .
Fe2 N1 2.153(4) .
Fe2 O2 2.154(4) .
Fe2 N4 2.181(4) .
Fe2 Fe3 2.5235(11) .
Fe3 O3L 2.101(4) .
Fe3 N1 2.169(5) .
Fe3 N5 2.176(5) .
Fe3 N4 2.182(4) .
Fe3 N2 2.203(5) .
N1 C6 1.398(7) .
N1 C3 1.456(7) .
N2 C18 1.406(7) .
N2 C4 1.465(7) .
N3 C30 1.401(7) .
N3 C5 1.455(7) .
N4 C12 1.425(7) .
N4 C11 1.434(7) .
N5 C23 1.417(7) .
N5 C24 1.425(7) .
N6 C35 1.415(7) .
N6 C36 1.429(7) .
C1 C2 1.545(7) .
C1 H1B 0.9800 .
C1 H1A 0.9800 .
C1 H1C 0.9800 .
C2 C5 1.518(7) .
C2 C4 1.520(8) .
C2 C3 1.526(8) .
C3 H3A 0.9900 .
C3 H3B 0.9900 .
C4 H4B 0.9900 .
C4 H4A 0.9900 .
C5 H5B 0.9900 .
C5 H5A 0.9900 .
C6 C7 1.387(8) .
C6 C11 1.407(7) .
C7 C8 1.396(8) .
C7 H7 0.9500 .
C8 C9 1.350(8) .
C8 H8 0.9500 .
C9 C10 1.404(8) .
C9 H9 0.9500 .
C10 C11 1.381(8) .
C10 H10 0.9500 .
C12 C17 1.388(7) .
C12 C13 1.405(8) .
C13 C14 1.361(8) .
C13 H13 0.9500 .
C14 C15 1.377(9) .
C14 H14 0.9500 .
C15 C16 1.380(9) .
C15 H15 0.9500 .
C16 C17 1.389(8) .
C16 H16 0.9500 .
C17 H17 0.9500 .
C18 C19 1.388(8) .
C18 C23 1.404(8) .
C19 C20 1.402(9) .
C19 H19 0.9500 .
C20 C21 1.361(9) .
C20 H20 0.9500 .
C21 C22 1.384(9) .
C21 H21 0.9500 .
C22 C23 1.388(8) .
C22 H22 0.9500 .
C24 C29 1.397(8) .
C24 C25 1.396(8) .
C25 C26 1.377(8) .
C25 H25 0.9500 .
C26 C27 1.392(9) .
C26 H26 0.9500 .
C27 C28 1.377(9) .
C27 H27 0.9500 .
C28 C29 1.399(8) .
C28 H28 0.9500 .
C29 H29 0.9500 .
C30 C31 1.387(8) .
C30 C35 1.422(7) .
C31 C32 1.394(8) .
C31 H31 0.9500 .
C32 C33 1.371(8) .
C32 H32 0.9500 .
C33 C34 1.388(8) .
C33 H33 0.9500 .
C34 C35 1.392(7) .
C34 H34 0.9500 .
C36 C37 1.392(8) .
C36 C41 1.392(8) .
C37 C38 1.376(8) .
C37 H37 0.9500 .
C38 C39 1.385(9) .
C38 H38 0.9500 .
C39 C40 1.380(9) .
C39 H39 0.9500 .
C40 C41 1.392(8) .
C40 H40 0.9500 .
C41 H41 0.9500 .
O1 C4L 1.445(7) .
O1 C1L 1.459(7) .
C1L C2L 1.514(12) .
C1L H1LA 0.9900 .
C1L H1LB 0.9900 .
C2L C3L 1.569(14) .
C2L H2LA 0.9900 .
C2L H2LB 0.9900 .
C3L C4L 1.527(12) .
C3L H3LA 0.9900 .
C3L H3LB 0.9900 .
C4L H4LA 0.9900 .
C4L H4LB 0.9900 .
C2M C3M 1.557(17) .
C2M H2MA 0.9900 .
C2M H2MB 0.9900 .
C3M H3MA 0.9900 .
C3M H3MB 0.9900 .
O2 C8L 1.442(6) .
O2 C5L 1.462(7) .
C5L C6L 1.507(9) .
C5L H5LA 0.9900 .
C5L H5LB 0.9900 .
C6L C7L 1.504(9) .
C6L H6LA 0.9900 .
C6L H6LB 0.9900 .
C7L C8L 1.487(9) .
C7L H7LA 0.9900 .
C7L H7LB 0.9900 .
C8L H8LA 0.9900 .
C8L H8LB 0.9900 .
O3L C12L 1.461(14) .
O3L C9L 1.485(14) .
C9L C10L 1.550(18) .
C9L H9LA 0.9900 .
C9L H9LB 0.9900 .
C10L C11L 1.416(17) .
C10L H10A 0.9900 .
C10L H10B 0.9900 .
C11L C12L 1.510(17) .
C11L H11A 0.9900 .
C11L H11B 0.9900 .
C12L H12A 0.9900 .
C12L H12B 0.9900 .
C9M C10M 1.540(16) .
C9M H9MA 0.9900 .
C9M H9MB 0.9900 .
C10M C11M 1.416(15) .
C10M H10C 0.9900 .
C10M H10D 0.9900 .
C11M C12M 1.501(14) .
C11M H11C 0.9900 .
C11M H11D 0.9900 .
C12M H12C 0.9900 .
C12M H12D 0.9900 .
O1S C1S 1.399(16) .
O1S C4S 1.408(16) .
C1S C2S 1.513(15) .
C1S H1SB 0.9900 .
C1S H1SA 0.9900 .
C2S C3S 1.52(2) .
C2S H2SB 0.9900 .
C2S H2SA 0.9900 .
C3S C4S 1.516(16) .
C3S H3SA 0.9900 .
C3S H3SB 0.9900 .
C4S H4SA 0.9900 .
C4S H4SB 0.9900 .
O1P C1P 1.396(12) .
O1P C4P 1.411(10) .
C1P C2P 1.519(12) .
C1P H1PB 0.9900 .
C1P H1PA 0.9900 .
C2P C3P 1.514(14) .
C2P H2PB 0.9900 .
C2P H2PA 0.9900 .
C3P C4P 1.496(12) .
C3P H3PA 0.9900 .
C3P H3PB 0.9900 .
C4P H4PA 0.9900 .
C4P H4PB 0.9900 .
O2S C5S 1.374(9) .
O2S C5S 1.374(9) 2_655
C5S C6S 1.470(11) .
C5S H5SA 0.9900 .
C5S H5SB 0.9900 .
C6S C6S 1.461(16) 2_655
C6S H6SA 0.9900 .
C6S H6SB 0.9900 .
O3S C7S 1.322(16) .
O3S C7S 1.323(16) 2
C7S C8S 1.356(18) .
C7S H7SA 0.9900 .
C7S H7SB 0.9900 .
C8S C8S 1.31(4) 2
C8S H8SA 0.9900 .
C8S H8SB 0.9900 .
